data_4123262
loop_
_publ_author_name
'Pati, Kamalkishore'
'Dos Passos Gomes, Gabriel'
'Harris, Trevor'
'Hughes, Audrey'
'Phan, Hoa'
'Banerjee, Tanmay'
'Hanson, Kenneth'
'Alabugin, Igor V.'

_publ_section_title
;
 Traceless Directing Groups in Radical Cascades: From Oligoalkynes to
 Fused Helicenes without Tethered Initiators.
;
_journal_issue 3
_journal_name_full 'Journal of the American Chemical Society'
_journal_page_first 1165
_journal_page_last 1180
_journal_paper_doi 10.1021/ja510563d
_journal_volume 137
_journal_year 2015
_chemical_absolute_configuration rm
_chemical_formula_moiety 'C23 H16'
_chemical_formula_sum 'C23 H16'
_chemical_formula_weight 292.36
_chemical_name_systematic
; 
 ? 
;
_space_group_IT_number 4
_space_group_name_Hall 'P 2yb'
_symmetry_cell_setting monoclinic
_symmetry_space_group_name_Hall 'P 2yb'
_symmetry_space_group_name_H-M 'P 1 21 1'
_atom_sites_solution_hydrogens geom
_atom_sites_solution_primary direct
_atom_sites_solution_secondary difmap
_audit_creation_method SHELXL-97
_cell_angle_alpha 90.00
_cell_angle_beta 108.9180(10)
_cell_angle_gamma 90.00
_cell_formula_units_Z 2
_cell_length_a 10.4301(14)
_cell_length_b 6.0297(8)
_cell_length_c 12.7142(17)
_cell_measurement_temperature 100(2)
_cell_volume 756.41(18)
_computing_cell_refinement 'Saint V8.27(Bruker AXS, 2011)'
_computing_data_collection 'Apex2 V2012.12-0(Bruker AXS, 2012'
_computing_data_reduction 'Saint V8.27(Bruker AXS, 2011)'
_computing_molecular_graphics 'X-Seed (Barbour, 2001)'
_computing_publication_material 'SHELXL-97 (Sheldrick, 1997)'
_computing_structure_refinement 'SHELXL-97 (Sheldrick, 1997)'
_computing_structure_solution 'SHELXS-97 (Sheldrick, 1990)'
_diffrn_ambient_temperature 100(2)
_diffrn_measured_fraction_theta_full 0.996
_diffrn_measured_fraction_theta_max 0.996
_diffrn_radiation_monochromator graphite
_diffrn_radiation_source 'fine-focus sealed tube'
_diffrn_radiation_type MoK\a
_diffrn_radiation_wavelength 0.71073
_diffrn_reflns_av_R_equivalents 0.0146
_diffrn_reflns_av_sigmaI/netI 0.0168
_diffrn_reflns_limit_h_max 13
_diffrn_reflns_limit_h_min -13
_diffrn_reflns_limit_k_max 7
_diffrn_reflns_limit_k_min -7
_diffrn_reflns_limit_l_max 16
_diffrn_reflns_limit_l_min -16
_diffrn_reflns_number 8435
_diffrn_reflns_theta_full 27.24
_diffrn_reflns_theta_max 27.24
_diffrn_reflns_theta_min 1.69
_exptl_absorpt_coefficient_mu 0.073
_exptl_absorpt_correction_T_max 0.9935
_exptl_absorpt_correction_T_min 0.9310
_exptl_absorpt_correction_type empirical
_exptl_absorpt_process_details 'SADABS v2012/1(Bruker, 2012)'
_exptl_crystal_colour colorless
_exptl_crystal_density_diffrn 1.284
_exptl_crystal_density_method 'not measured'
_exptl_crystal_description needle
_exptl_crystal_F_000 308
_exptl_crystal_size_max 1.00
_exptl_crystal_size_mid 0.10
_exptl_crystal_size_min 0.09
_refine_diff_density_max 0.340
_refine_diff_density_min -0.171
_refine_diff_density_rms 0.044
_refine_ls_abs_structure_details 'Flack H D (1983), Acta Cryst. A39, 876-881'
_refine_ls_abs_structure_Flack -2(10)
_refine_ls_extinction_method none
_refine_ls_goodness_of_fit_ref 1.056
_refine_ls_hydrogen_treatment mixed
_refine_ls_matrix_type full
_refine_ls_number_parameters 208
_refine_ls_number_reflns 3435
_refine_ls_number_restraints 1
_refine_ls_restrained_S_all 1.056
_refine_ls_R_factor_all 0.0413
_refine_ls_R_factor_gt 0.0399
_refine_ls_shift/su_max 0.000
_refine_ls_shift/su_mean 0.000
_refine_ls_structure_factor_coef Fsqd
_refine_ls_weighting_details 'calc w=1/[\s^2^(Fo^2^)+(0.0649P)^2^+0.2059P] where P=(Fo^2^+2Fc^2^)/3'
_refine_ls_weighting_scheme calc
_refine_ls_wR_factor_gt 0.1060
_refine_ls_wR_factor_ref 0.1075
_reflns_number_gt 3338
_reflns_number_total 3435
_reflns_threshold_expression >2sigma(I)
_cod_data_source_file ja510563d_si_002.cif
_cod_data_source_block
;
;
_cod_depositor_comments 'Adding full bibliography for 4123261--4123264.cif.'
_cod_original_cell_volume 756.41(17)
_cod_original_sg_symbol_H-M 'P 21'
_cod_database_code 4123262

loop_
_symmetry_equiv_pos_as_xyz
'x, y, z'
'-x, y+1/2, -z'

loop_
_atom_site_label
_atom_site_type_symbol
_atom_site_fract_x
_atom_site_fract_y
_atom_site_fract_z
_atom_site_U_iso_or_equiv
_atom_site_adp_type
_atom_site_occupancy
_atom_site_symmetry_multiplicity
_atom_site_calc_flag
_atom_site_refinement_flags
C21 C 1.14982(16) 1.1376(3) 0.43907(13) 0.0271(3) Uani 1 1 d .
H21 H 1.2388 1.1576 0.4896 0.033 Uiso 1 1 calc R
C20 C 1.11542(15) 0.9417(3) 0.37824(13) 0.0259(3) Uani 1 1 d .
H20 H 1.1811 0.8279 0.3870 0.031 Uiso 1 1 calc R
C19 C 0.98422(15) 0.9127(3) 0.30435(12) 0.0231(3) Uani 1 1 d .
H19 H 0.9613 0.7789 0.2630 0.028 Uiso 1 1 calc R
C14 C 0.85313(15) 1.0905(3) 0.01263(13) 0.0240(3) Uani 1 1 d .
H14 H 0.8770 1.2044 0.0672 0.029 Uiso 1 1 calc R
C13 C 0.89470(16) 1.1053(3) -0.07894(14) 0.0289(4) Uani 1 1 d .
H13 H 0.9456 1.2303 -0.0879 0.035 Uiso 1 1 calc R
C12 C 0.86266(16) 0.9371(3) -0.15944(14) 0.0306(4) Uani 1 1 d .
H12 H 0.8924 0.9489 -0.2224 0.037 Uiso 1 1 calc R
C4 C 0.50630(16) 0.6131(3) 0.25551(14) 0.0282(4) Uani 1 1 d .
H4 H 0.4731 0.4749 0.2217 0.034 Uiso 1 1 calc R
C8 C 0.61096(15) 0.5377(3) 0.04256(13) 0.0245(3) Uani 1 1 d .
H8 H 0.5554 0.4165 0.0482 0.029 Uiso 1 1 calc R
C9 C 0.65967(15) 0.5539(3) -0.04535(13) 0.0257(3) Uani 1 1 d .
H9 H 0.6381 0.4409 -0.1004 0.031 Uiso 1 1 calc R
C11 C 0.78909(16) 0.7561(3) -0.14823(13) 0.0278(4) Uani 1 1 d .
H11 H 0.7695 0.6427 -0.2031 0.033 Uiso 1 1 calc R
C22 C 1.05361(17) 1.3032(3) 0.42555(13) 0.0264(3) Uani 1 1 d .
H22 H 1.0769 1.4366 0.4671 0.032 Uiso 1 1 calc R
C18 C 0.88631(15) 1.0781(2) 0.29063(12) 0.0203(3) Uani 1 1 d .
C17 C 0.74091(14) 1.0453(3) 0.21370(12) 0.0200(3) Uani 1 1 d .
H17 H 0.7021 1.1923 0.1829 0.024 Uiso 1 1 calc R
C16 C 0.72501(14) 0.8839(2) 0.11796(12) 0.0203(3) Uani 1 1 d .
C15 C 0.77508(14) 0.9076(3) 0.02715(12) 0.0217(3) Uani 1 1 d .
C6 C 0.64892(13) 0.9374(3) 0.27205(12) 0.0207(3) Uani 1 1 d .
C5 C 0.59737(15) 0.7364(3) 0.22054(13) 0.0228(3) Uani 1 1 d .
C3 C 0.46486(16) 0.6966(3) 0.34112(14) 0.0308(4) Uani 1 1 d .
H3 H 0.4017 0.6148 0.3653 0.037 Uiso 1 1 calc R
C2 C 0.51393(17) 0.8973(3) 0.39222(14) 0.0325(4) Uani 1 1 d .
H2 H 0.4835 0.9520 0.4501 0.039 Uiso 1 1 calc R
C1 C 0.60926(16) 1.0206(3) 0.35813(13) 0.0272(3) Uani 1 1 d .
H1 H 0.6449 1.1564 0.3934 0.033 Uiso 1 1 calc R
C7 C 0.64557(15) 0.7060(3) 0.12444(12) 0.0216(3) Uani 1 1 d .
C10 C 0.74142(14) 0.7349(3) -0.05597(12) 0.0227(3) Uani 1 1 d .
C23 C 0.92236(16) 1.2750(3) 0.35100(13) 0.0238(3) Uani 1 1 d .
H23 H 0.8575 1.3902 0.3414 0.029 Uiso 1 1 calc R

loop_
_atom_site_aniso_label
_atom_site_aniso_U_11
_atom_site_aniso_U_22
_atom_site_aniso_U_33
_atom_site_aniso_U_23
_atom_site_aniso_U_13
_atom_site_aniso_U_12
C21 0.0210(7) 0.0372(9) 0.0204(7) -0.0016(6) 0.0027(6) -0.0086(6)
C20 0.0196(6) 0.0320(8) 0.0241(7) -0.0001(7) 0.0044(5) 0.0004(6)
C19 0.0250(7) 0.0212(7) 0.0201(7) -0.0016(6) 0.0030(6) -0.0005(6)
C14 0.0218(7) 0.0232(8) 0.0225(7) -0.0026(6) 0.0012(6) 0.0009(6)
C13 0.0213(7) 0.0355(9) 0.0288(8) 0.0027(7) 0.0068(6) 0.0010(7)
C12 0.0242(7) 0.0432(10) 0.0256(7) 0.0019(7) 0.0096(6) 0.0068(7)
C4 0.0224(7) 0.0298(8) 0.0277(8) 0.0073(7) 0.0017(6) 0.0010(6)
C8 0.0202(7) 0.0179(7) 0.0285(8) -0.0005(6) -0.0016(6) -0.0005(6)
C9 0.0229(7) 0.0216(7) 0.0257(7) -0.0062(6) -0.0017(6) 0.0035(6)
C11 0.0239(7) 0.0343(9) 0.0220(7) -0.0073(7) 0.0028(6) 0.0078(7)
C22 0.0310(8) 0.0255(8) 0.0217(7) -0.0059(6) 0.0071(6) -0.0106(6)
C18 0.0223(7) 0.0207(7) 0.0164(6) -0.0001(5) 0.0042(5) -0.0019(6)
C17 0.0205(6) 0.0184(7) 0.0191(6) -0.0008(5) 0.0039(5) 0.0010(6)
C16 0.0182(6) 0.0178(7) 0.0205(7) -0.0022(6) 0.0001(5) 0.0024(5)
C15 0.0177(6) 0.0248(7) 0.0196(6) 0.0008(6) 0.0017(5) 0.0054(6)
C6 0.0152(6) 0.0238(7) 0.0202(6) 0.0044(6) 0.0017(5) 0.0042(6)
C5 0.0195(6) 0.0235(8) 0.0214(7) 0.0035(6) 0.0011(5) 0.0038(6)
C3 0.0206(7) 0.0418(10) 0.0283(8) 0.0115(7) 0.0056(6) -0.0002(7)
C2 0.0258(8) 0.0459(11) 0.0251(8) 0.0035(7) 0.0075(6) 0.0067(7)
C1 0.0240(7) 0.0307(8) 0.0234(7) -0.0002(6) 0.0027(6) 0.0056(7)
C7 0.0192(6) 0.0194(7) 0.0207(7) 0.0016(6) -0.0013(5) 0.0042(6)
C10 0.0169(6) 0.0246(8) 0.0215(7) -0.0032(6) -0.0007(5) 0.0040(6)
C23 0.0262(7) 0.0208(7) 0.0225(7) -0.0012(6) 0.0054(6) -0.0013(6)

loop_
_atom_type_symbol
_atom_type_description
_atom_type_scat_dispersion_real
_atom_type_scat_dispersion_imag
_atom_type_scat_source
C C 0.0033 0.0016 'International Tables Vol C Tables 4.2.6.8 and 6.1.1.4'
H H 0.0000 0.0000 'International Tables Vol C Tables 4.2.6.8 and 6.1.1.4'

loop_
_geom_angle_atom_site_label_1
_geom_angle_atom_site_label_2
_geom_angle_atom_site_label_3
_geom_angle
C22 C21 C20 119.73(14)
C22 C21 H21 120.1
C20 C21 H21 120.1
C21 C20 C19 119.93(16)
C21 C20 H20 120.0
C19 C20 H20 120.0
C18 C19 C20 120.75(15)
C18 C19 H19 119.6
C20 C19 H19 119.6
C13 C14 C15 120.95(15)
C13 C14 H14 119.5
C15 C14 H14 119.5
C14 C13 C12 120.45(16)
C14 C13 H13 119.8
C12 C13 H13 119.8
C11 C12 C13 120.67(15)
C11 C12 H12 119.7
C13 C12 H12 119.7
C5 C4 C3 118.42(16)
C5 C4 H4 120.8
C3 C4 H4 120.8
C9 C8 C7 118.34(14)
C9 C8 H8 120.8
C7 C8 H8 120.8
C8 C9 C10 121.65(14)
C8 C9 H9 119.2
C10 C9 H9 119.2
C12 C11 C10 121.09(15)
C12 C11 H11 119.5
C10 C11 H11 119.5
C21 C22 C23 120.41(15)
C21 C22 H22 119.8
C23 C22 H22 119.8
C19 C18 C23 118.83(13)
C19 C18 C17 121.38(13)
C23 C18 C17 119.76(13)
C16 C17 C18 114.98(12)
C16 C17 C6 101.09(12)
C18 C17 C6 113.07(11)
C16 C17 H17 109.1
C18 C17 H17 109.1
C6 C17 H17 109.1
C7 C16 C15 121.00(14)
C7 C16 C17 111.22(13)
C15 C16 C17 127.68(13)
C14 C15 C16 124.20(14)
C14 C15 C10 118.65(13)
C16 C15 C10 117.14(14)
C1 C6 C5 121.06(14)
C1 C6 C17 128.54(15)
C5 C6 C17 110.26(13)
C4 C5 C6 120.87(15)
C4 C5 C7 130.60(15)
C6 C5 C7 108.23(13)
C2 C3 C4 121.37(16)
C2 C3 H3 119.3
C4 C3 H3 119.3
C3 C2 C1 120.13(16)
C3 C2 H2 119.9
C1 C2 H2 119.9
C6 C1 C2 118.13(16)
C6 C1 H1 120.9
C2 C1 H1 120.9
C16 C7 C8 122.07(15)
C16 C7 C5 109.05(13)
C8 C7 C5 128.65(14)
C9 C10 C11 122.03(14)
C9 C10 C15 119.77(14)
C11 C10 C15 118.18(14)
C18 C23 C22 120.34(15)
C18 C23 H23 119.8
C22 C23 H23 119.8

loop_
_geom_bond_atom_site_label_1
_geom_bond_atom_site_label_2
_geom_bond_distance
C21 C22 1.386(3)
C21 C20 1.394(2)
C21 H21 0.9500
C20 C19 1.397(2)
C20 H20 0.9500
C19 C18 1.398(2)
C19 H19 0.9500
C14 C13 1.371(2)
C14 C15 1.418(2)
C14 H14 0.9500
C13 C12 1.402(3)
C13 H13 0.9500
C12 C11 1.368(3)
C12 H12 0.9500
C4 C5 1.388(2)
C4 C3 1.389(2)
C4 H4 0.9500
C8 C9 1.373(2)
C8 C7 1.414(2)
C8 H8 0.9500
C9 C10 1.418(2)
C9 H9 0.9500
C11 C10 1.420(2)
C11 H11 0.9500
C22 C23 1.400(2)
C22 H22 0.9500
C18 C23 1.397(2)
C18 C17 1.528(2)
C17 C16 1.525(2)
C17 C6 1.535(2)
C17 H17 1.0000
C16 C7 1.374(2)
C16 C15 1.420(2)
C15 C10 1.444(2)
C6 C1 1.383(2)
C6 C5 1.400(2)
C5 C7 1.476(2)
C3 C2 1.391(3)
C3 H3 0.9500
C2 C1 1.417(3)
C2 H2 0.9500
C1 H1 0.9500
C23 H23 0.9500

loop_
_geom_torsion_atom_site_label_1
_geom_torsion_atom_site_label_2
_geom_torsion_atom_site_label_3
_geom_torsion_atom_site_label_4
_geom_torsion
C22 C21 C20 C19 -0.2(2)
C21 C20 C19 C18 -0.1(2)
C15 C14 C13 C12 -1.1(2)
C14 C13 C12 C11 0.3(2)
C7 C8 C9 C10 -0.8(2)
C13 C12 C11 C10 0.9(2)
C20 C21 C22 C23 -0.2(2)
C20 C19 C18 C23 0.9(2)
C20 C19 C18 C17 -177.51(14)
C19 C18 C17 C16 -26.93(19)
C23 C18 C17 C16 154.67(14)
C19 C18 C17 C6 88.47(17)
C23 C18 C17 C6 -89.92(17)
C18 C17 C16 C7 118.46(14)
C6 C17 C16 C7 -3.67(15)
C18 C17 C16 C15 -65.18(18)
C6 C17 C16 C15 172.69(13)
C13 C14 C15 C16 -178.07(14)
C13 C14 C15 C10 0.8(2)
C7 C16 C15 C14 177.51(14)
C17 C16 C15 C14 1.5(2)
C7 C16 C15 C10 -1.4(2)
C17 C16 C15 C10 -177.39(13)
C16 C17 C6 C1 -171.92(14)
C18 C17 C6 C1 64.6(2)
C16 C17 C6 C5 3.78(14)
C18 C17 C6 C5 -119.67(13)
C3 C4 C5 C6 1.6(2)
C3 C4 C5 C7 -171.32(15)
C1 C6 C5 C4 -0.9(2)
C17 C6 C5 C4 -177.00(13)
C1 C6 C5 C7 173.40(13)
C17 C6 C5 C7 -2.66(15)
C5 C4 C3 C2 -0.8(2)
C4 C3 C2 C1 -0.6(2)
C5 C6 C1 C2 -0.5(2)
C17 C6 C1 C2 174.76(14)
C3 C2 C1 C6 1.3(2)
C15 C16 C7 C8 0.7(2)
C17 C16 C7 C8 177.29(12)
C15 C16 C7 C5 -174.31(12)
C17 C16 C7 C5 2.32(16)
C9 C8 C7 C16 0.4(2)
C9 C8 C7 C5 174.34(14)
C4 C5 C7 C16 173.82(15)
C6 C5 C7 C16 0.23(16)
C4 C5 C7 C8 -0.7(3)
C6 C5 C7 C8 -174.31(14)
C8 C9 C10 C11 -178.20(14)
C8 C9 C10 C15 0.0(2)
C12 C11 C10 C9 177.00(15)
C12 C11 C10 C15 -1.2(2)
C14 C15 C10 C9 -177.90(13)
C16 C15 C10 C9 1.02(19)
C14 C15 C10 C11 0.39(19)
C16 C15 C10 C11 179.31(13)
C19 C18 C23 C22 -1.3(2)
C17 C18 C23 C22 177.12(14)
C21 C22 C23 C18 1.0(2)
